data_2022539
loop_
_publ_author_name
'Kucera, Benjamin E.'
'Young, Jr, Victor G.'
'Brennessel, William W.'
'Ellis, John E.'

_publ_section_title
;
 Syntheses and crystal structures of new naphthalene-- and
 anthracene--vanadate salts and an unprecedented dimetallabis(anthracene)
 sandwich complex: [Na(tetrahydrofuran)~3~][V~2~(anthracene)~2~]
;
_journal_coeditor_code ZO3016
_journal_issue 3
_journal_name_full 'Acta Crystallographica Section C'
_journal_page_first
;
;
_journal_paper_doi 10.1107/S2053229622001255
_journal_volume 78
_journal_year 2022
_chemical_formula_iupac '[K (C4 H10 O2)4] [V (C14 H10)2 (C6 H16 P2)]'
_chemical_formula_moiety 'C16 H40 K O8 +, C34 H36 P2 V -'
_chemical_formula_sum 'C50 H76 K O8 P2 V'
_chemical_formula_weight 957.08
_chemical_name_systematic
;
Tetrakis(1,2-dimethoxyethane)potassium
bis(\h^4^-anthracene)[1,2-bis(dimethylphosphanyl)ethane]vanadium
;
_space_group_crystal_system triclinic
_space_group_IT_number 2
_space_group_name_Hall '-P 1'
_space_group_name_H-M_alt 'P -1'
_atom_sites_solution_hydrogens mixed
_atom_sites_solution_primary direct
_atom_sites_solution_secondary difmap
_audit_creation_method SHELXL-2018/3
_cell_angle_alpha 97.3500(10)
_cell_angle_beta 93.4360(10)
_cell_angle_gamma 101.1780(10)
_cell_formula_units_Z 2
_cell_length_a 12.4421(7)
_cell_length_b 13.9771(8)
_cell_length_c 15.1934(9)
_cell_measurement_reflns_used 3223
_cell_measurement_temperature 173(2)
_cell_measurement_theta_max 26.25
_cell_measurement_theta_min 2.64
_cell_volume 2561.0(3)
_computing_cell_refinement
;
SAINT (Bruker, 2003)
;
_computing_data_collection
;
SMART (Bruker, 2003)
;
_computing_data_reduction
;
SAINT (Bruker, 2003)
;
_computing_molecular_graphics
;
SHELXTL (Sheldrick, 2008)
;
_computing_publication_material
;
SHELXTL (Sheldrick, 2008)
;
_computing_structure_refinement
;
SHELXL2018 (Sheldrick, 2015)
;
_computing_structure_solution
;
SHELXS-97 (Sheldrick, 2008)
;
_diffrn_ambient_temperature 173(2)
_diffrn_measured_fraction_theta_full 0.998
_diffrn_measured_fraction_theta_max 0.994
_diffrn_measurement_device_type 'Siemens SMART CCD platform'
_diffrn_measurement_method '\w scans'
_diffrn_radiation_type MoK\a
_diffrn_radiation_wavelength 0.71073
_diffrn_reflns_av_R_equivalents 0.0286
_diffrn_reflns_av_unetI/netI 0.0336
_diffrn_reflns_limit_h_max 15
_diffrn_reflns_limit_h_min -15
_diffrn_reflns_limit_k_max 17
_diffrn_reflns_limit_k_min -17
_diffrn_reflns_limit_l_max 18
_diffrn_reflns_limit_l_min -18
_diffrn_reflns_number 28378
_diffrn_reflns_theta_full 25.242
_diffrn_reflns_theta_max 26.411
_diffrn_reflns_theta_min 1.675
_diffrn_source 'normal-focus sealed tube'
_exptl_absorpt_coefficient_mu 0.387
_exptl_absorpt_correction_T_max 0.9623
_exptl_absorpt_correction_T_min 0.8301
_exptl_absorpt_correction_type multi-scan
_exptl_absorpt_process_details
;
(SADABS; Sheldrick, 1996)
;
_exptl_crystal_colour green
_exptl_crystal_density_diffrn 1.241
_exptl_crystal_description plate
_exptl_crystal_F_000 1024
_exptl_crystal_size_max 0.50
_exptl_crystal_size_mid 0.30
_exptl_crystal_size_min 0.10
_refine_diff_density_max 0.358
_refine_diff_density_min -0.256
_refine_ls_extinction_method none
_refine_ls_goodness_of_fit_ref 1.022
_refine_ls_hydrogen_treatment mixed
_refine_ls_matrix_type full
_refine_ls_number_parameters 821
_refine_ls_number_reflns 10457
_refine_ls_number_restraints 644
_refine_ls_restrained_S_all 1.075
_refine_ls_R_factor_all 0.0523
_refine_ls_R_factor_gt 0.0344
_refine_ls_shift/su_max 0.001
_refine_ls_shift/su_mean 0.000
_refine_ls_structure_factor_coef Fsqd
_refine_ls_weighting_details 'w=1/[\s^2^(Fo^2^)+(0.0417P)^2^+0.8265P] where P=(Fo^2^+2Fc^2^)/3'
_refine_ls_weighting_scheme calc
_refine_ls_wR_factor_gt 0.0826
_refine_ls_wR_factor_ref 0.0932
_reflns_number_gt 8129
_reflns_number_total 10457
_reflns_threshold_expression 'I > 2\s(I)'
_cod_data_source_file zo3016sup1.cif
_cod_data_source_block 7b
_cod_database_code 2022539
_shelx_space_group_comment
;
The symmetry employed for this shelxl refinement is uniquely defined
by the following loop, which should always be used as a source of
symmetry information in preference to the above space-group names.
They are only intended as comments.
;
_shelx_estimated_absorpt_t_min 0.830
_shelx_estimated_absorpt_t_max 0.962

loop_
_space_group_symop_operation_xyz
'x, y, z'
'-x, -y, -z'

loop_
_atom_site_type_symbol
_atom_site_label
_atom_site_fract_x
_atom_site_fract_y
_atom_site_fract_z
_atom_site_U_iso_or_equiv
_atom_site_adp_type
_atom_site_calc_flag
_atom_site_occupancy
_atom_site_disorder_assembly
_atom_site_disorder_group
V V1 0.06146(2) 0.21760(2) 0.23164(2) 0.02722(8) Uani d 1 . .
K K1 0.46861(3) 0.79672(3) 0.20340(3) 0.03572(10) Uani d 1 . .
P P1 -0.02590(4) 0.15573(4) 0.35565(3) 0.03570(12) Uani d 1 . .
P P2 0.12894(4) 0.35153(3) 0.35090(3) 0.03387(11) Uani d 1 . .
C C1 0.00094(15) 0.33835(13) 0.16375(11) 0.0326(4) Uani d 1 . .
H H1 0.0255(15) 0.4042(15) 0.1868(13) 0.039 Uiso d 1 . .
C C2 -0.08314(15) 0.28078(13) 0.20589(12) 0.0339(4) Uani d 1 . .
H H2 -0.1204(16) 0.3105(14) 0.2528(13) 0.041 Uiso d 1 . .
C C3 -0.11181(15) 0.18010(14) 0.17233(12) 0.0344(4) Uani d 1 . .
H H3 -0.1656(16) 0.1378(14) 0.1959(13) 0.041 Uiso d 1 . .
C C4 -0.05677(15) 0.14718(13) 0.09964(11) 0.0327(4) Uani d 1 . .
H H4 -0.0656(15) 0.0786(15) 0.0826(12) 0.039 Uiso d 1 . .
C C5 0.04827(16) 0.21634(17) -0.20169(12) 0.0446(5) Uani d 1 . .
H H5 0.033119 0.148006 -0.224015 0.054 Uiso calc 1 . .
C C6 0.08338(17) 0.28371(19) -0.25811(14) 0.0531(6) Uani d 1 . .
H H6 0.091370 0.261729 -0.318715 0.064 Uiso calc 1 . .
C C7 0.10704(17) 0.38396(19) -0.22592(14) 0.0525(6) Uani d 1 . .
H H7 0.130943 0.430296 -0.264862 0.063 Uiso calc 1 . .
C C8 0.09615(15) 0.41647(16) -0.13844(14) 0.0440(5) Uani d 1 . .
H H8 0.113379 0.485135 -0.117451 0.053 Uiso calc 1 . .
C C9 0.04696(14) 0.38030(13) 0.01208(12) 0.0336(4) Uani d 1 . .
H H9 0.064382 0.448667 0.034329 0.040 Uiso calc 1 . .
C C10 -0.00513(14) 0.17942(13) -0.05244(11) 0.0342(4) Uani d 1 . .
H H10 -0.022541 0.110859 -0.073866 0.041 Uiso calc 1 . .
C C11 0.01029(13) 0.31435(12) 0.06883(11) 0.0299(4) Uani d 1 . .
C C12 -0.01882(13) 0.21086(12) 0.03491(11) 0.0297(4) Uani d 1 . .
C C13 0.03435(14) 0.24661(14) -0.11165(11) 0.0347(4) Uani d 1 . .
C C14 0.05966(14) 0.34938(14) -0.07895(12) 0.0347(4) Uani d 1 . .
C C15 0.19018(14) 0.14433(13) 0.29735(12) 0.0316(4) Uani d 1 . .
H H15 0.1786(15) 0.1142(14) 0.3478(13) 0.038 Uiso d 1 . .
C C16 0.13836(15) 0.09077(13) 0.21315(12) 0.0328(4) Uani d 1 . .
H H16 0.0990(16) 0.0256(15) 0.2073(13) 0.039 Uiso d 1 . .
C C17 0.15892(15) 0.14169(13) 0.14043(12) 0.0337(4) Uani d 1 . .
H H17 0.1310(16) 0.1146(14) 0.0809(14) 0.040 Uiso d 1 . .
C C18 0.22395(15) 0.23891(13) 0.15800(11) 0.0326(4) Uani d 1 . .
H H18 0.2270(15) 0.2763(14) 0.1104(13) 0.039 Uiso d 1 . .
C C19 0.61191(15) 0.38668(13) 0.28334(13) 0.0401(4) Uani d 1 . .
H H19 0.626944 0.418608 0.232556 0.048 Uiso calc 1 . .
C C20 0.69306(16) 0.39876(14) 0.35145(14) 0.0440(5) Uani d 1 . .
H H20 0.762971 0.439078 0.347525 0.053 Uiso calc 1 . .
C C21 0.67329(16) 0.35205(15) 0.42648(13) 0.0440(5) Uani d 1 . .
H H21 0.729301 0.361144 0.473874 0.053 Uiso calc 1 . .
C C22 0.57294(16) 0.29312(15) 0.43151(13) 0.0418(4) Uani d 1 . .
H H22 0.560411 0.261085 0.482548 0.050 Uiso calc 1 . .
C C23 0.38342(14) 0.21556(13) 0.36483(11) 0.0343(4) Uani d 1 . .
H H23 0.371007 0.180314 0.413972 0.041 Uiso calc 1 . .
C C24 0.41975(15) 0.31444(12) 0.21805(12) 0.0334(4) Uani d 1 . .
H H24 0.432148 0.346682 0.167111 0.040 Uiso calc 1 . .
C C25 0.30069(14) 0.20396(12) 0.29843(11) 0.0297(4) Uani d 1 . .
C C26 0.31890(14) 0.25626(12) 0.22332(11) 0.0298(4) Uani d 1 . .
C C27 0.50657(14) 0.32796(12) 0.28680(12) 0.0329(4) Uani d 1 . .
C C28 0.48755(15) 0.27878(13) 0.36263(11) 0.0335(4) Uani d 1 . .
C C29 -0.16977(18) 0.16037(18) 0.37401(15) 0.0558(6) Uani d 1 . .
H H29A -0.185252 0.143403 0.433226 0.084 Uiso calc 1 . .
H H29B -0.218808 0.113209 0.328573 0.084 Uiso calc 1 . .
H H29C -0.181882 0.226957 0.370006 0.084 Uiso calc 1 . .
C C30 -0.03589(17) 0.02695(15) 0.37493(14) 0.0461(5) Uani d 1 . .
H H30A -0.063794 0.018859 0.433060 0.069 Uiso calc 1 . .
H H30B 0.037040 0.010305 0.373932 0.069 Uiso calc 1 . .
H H30C -0.086239 -0.016821 0.328052 0.069 Uiso calc 1 . .
C C31 0.0406(2) 0.22322(17) 0.46620(13) 0.0592(6) Uani d 1 . .
H H31A -0.013854 0.254400 0.497905 0.071 Uiso calc 1 . .
H H31B 0.062948 0.175356 0.502631 0.071 Uiso calc 1 . .
C C32 0.14081(18) 0.30210(15) 0.45722(12) 0.0455(5) Uani d 1 . .
H H32A 0.207628 0.273645 0.460465 0.055 Uiso calc 1 . .
H H32B 0.148611 0.356404 0.507339 0.055 Uiso calc 1 . .
C C33 0.03947(17) 0.43937(14) 0.38107(13) 0.0434(5) Uani d 1 . .
H H33A 0.074267 0.486276 0.433194 0.065 Uiso calc 1 . .
H H33B -0.031712 0.403364 0.395105 0.065 Uiso calc 1 . .
H H33C 0.028338 0.475119 0.330951 0.065 Uiso calc 1 . .
C C34 0.26084(17) 0.43904(14) 0.35982(14) 0.0476(5) Uani d 1 . .
H H34A 0.268505 0.484713 0.415476 0.071 Uiso calc 1 . .
H H34B 0.263513 0.476171 0.309201 0.071 Uiso calc 1 . .
H H34C 0.321026 0.403006 0.359542 0.071 Uiso calc 1 . .
C C35 0.5179(5) 0.5464(3) 0.1194(3) 0.0858(15) Uani d 0.744(5) A 1
H H35A 0.440814 0.530642 0.132616 0.129 Uiso calc 0.744(5) A 1
H H35B 0.565685 0.543059 0.172108 0.129 Uiso calc 0.744(5) A 1
H H35C 0.530351 0.498967 0.069712 0.129 Uiso calc 0.744(5) A 1
O O1 0.5420(5) 0.6425(3) 0.0961(5) 0.0513(14) Uani d 0.744(5) A 1
C C36 0.6532(4) 0.6687(3) 0.0768(4) 0.0616(13) Uani d 0.744(5) A 1
H H36A 0.665093 0.626134 0.022423 0.074 Uiso calc 0.744(5) A 1
H H36B 0.702050 0.657493 0.126613 0.074 Uiso calc 0.744(5) A 1
C C37 0.6817(3) 0.7737(3) 0.0629(2) 0.0506(9) Uani d 0.744(5) A 1
H H37A 0.757389 0.788990 0.044396 0.061 Uiso calc 0.744(5) A 1
H H37B 0.630567 0.786312 0.015326 0.061 Uiso calc 0.744(5) A 1
O O2 0.67425(19) 0.83395(17) 0.14318(16) 0.0438(6) Uani d 0.744(5) A 1
C C38 0.7198(7) 0.9339(6) 0.1419(8) 0.070(3) Uani d 0.744(5) A 1
H H38A 0.711179 0.972251 0.198758 0.105 Uiso calc 0.744(5) A 1
H H38B 0.681953 0.957618 0.093252 0.105 Uiso calc 0.744(5) A 1
H H38C 0.798191 0.941468 0.132822 0.105 Uiso calc 0.744(5) A 1
C C35' 0.5931(11) 0.5694(8) 0.1349(7) 0.061(3) Uani d 0.256(5) A 2
H H35D 0.532961 0.539892 0.167914 0.092 Uiso calc 0.256(5) A 2
H H35E 0.661539 0.587164 0.174052 0.092 Uiso calc 0.256(5) A 2
H H35F 0.601701 0.521977 0.083762 0.092 Uiso calc 0.256(5) A 2
O O1' 0.5686(13) 0.6553(9) 0.1043(11) 0.041(3) Uani d 0.256(5) A 2
C C36' 0.6513(14) 0.6970(10) 0.0532(12) 0.066(4) Uani d 0.256(5) A 2
H H36C 0.652016 0.651393 -0.002197 0.079 Uiso calc 0.256(5) A 2
H H36D 0.723995 0.707557 0.087190 0.079 Uiso calc 0.256(5) A 2
C C37' 0.6311(12) 0.7911(7) 0.0308(7) 0.064(3) Uani d 0.256(5) A 2
H H37C 0.685703 0.816676 -0.009677 0.076 Uiso calc 0.256(5) A 2
H H37D 0.557089 0.780331 -0.001219 0.076 Uiso calc 0.256(5) A 2
O O2' 0.6375(6) 0.8614(5) 0.1063(6) 0.051(2) Uani d 0.256(5) A 2
C C38' 0.7407(16) 0.9245(17) 0.130(2) 0.058(6) Uani d 0.256(5) A 2
H H38D 0.738115 0.967934 0.185026 0.088 Uiso calc 0.256(5) A 2
H H38E 0.759102 0.964293 0.081868 0.088 Uiso calc 0.256(5) A 2
H H38F 0.796729 0.885156 0.137891 0.088 Uiso calc 0.256(5) A 2
C C39 0.5834(5) 0.6439(3) 0.3592(4) 0.0760(14) Uani d 0.635(3) A 1
H H39A 0.513094 0.597412 0.343065 0.114 Uiso calc 0.635(3) A 1
H H39B 0.612193 0.637230 0.419028 0.114 Uiso calc 0.635(3) A 1
H H39C 0.635962 0.629815 0.316279 0.114 Uiso calc 0.635(3) A 1
O O3 0.5673(3) 0.7410(2) 0.3579(2) 0.0519(8) Uani d 0.635(3) A 1
C C40 0.6655(3) 0.8127(4) 0.3804(3) 0.0488(10) Uani d 0.635(3) A 1
H H40A 0.708445 0.817517 0.327762 0.059 Uiso calc 0.635(3) A 1
H H40B 0.710869 0.793402 0.428245 0.059 Uiso calc 0.635(3) A 1
C C41 0.6373(5) 0.9093(5) 0.4110(4) 0.0489(11) Uani d 0.635(3) A 1
H H41A 0.585717 0.901870 0.457933 0.059 Uiso calc 0.635(3) A 1
H H41B 0.704749 0.957077 0.436784 0.059 Uiso calc 0.635(3) A 1
O O4 0.5888(2) 0.94514(18) 0.33961(15) 0.0429(6) Uani d 0.635(3) A 1
C C42 0.5415(3) 1.0266(3) 0.3689(3) 0.0592(10) Uani d 0.635(3) A 1
H H42A 0.510483 1.050640 0.317173 0.089 Uiso calc 0.635(3) A 1
H H42B 0.598230 1.079313 0.402502 0.089 Uiso calc 0.635(3) A 1
H H42C 0.483145 1.006300 0.407187 0.089 Uiso calc 0.635(3) A 1
C C39' 0.5007(6) 0.6010(4) 0.3541(5) 0.0530(16) Uani d 0.365(3) A 2
H H39D 0.433589 0.571367 0.315415 0.080 Uiso calc 0.365(3) A 2
H H39E 0.482308 0.613288 0.415830 0.080 Uiso calc 0.365(3) A 2
H H39F 0.552176 0.555987 0.350197 0.080 Uiso calc 0.365(3) A 2
O O3' 0.5504(4) 0.6917(4) 0.3265(4) 0.0479(13) Uani d 0.365(3) A 2
C C40' 0.6482(6) 0.7347(6) 0.3785(4) 0.0554(16) Uani d 0.365(3) A 2
H H40C 0.698474 0.687713 0.376752 0.066 Uiso calc 0.365(3) A 2
H H40D 0.632730 0.751407 0.441166 0.066 Uiso calc 0.365(3) A 2
C C41' 0.6999(6) 0.8241(6) 0.3440(5) 0.0566(19) Uani d 0.365(3) A 2
H H41C 0.767603 0.855412 0.382850 0.068 Uiso calc 0.365(3) A 2
H H41D 0.722186 0.804901 0.283893 0.068 Uiso calc 0.365(3) A 2
O O4' 0.6315(4) 0.8964(4) 0.3383(3) 0.0546(12) Uani d 0.365(3) A 2
C C42' 0.6055(13) 0.9356(11) 0.4216(8) 0.087(4) Uani d 0.365(3) A 2
H H42D 0.572351 0.992832 0.415616 0.130 Uiso calc 0.365(3) A 2
H H42E 0.672667 0.956002 0.462238 0.130 Uiso calc 0.365(3) A 2
H H42F 0.553372 0.885564 0.445574 0.130 Uiso calc 0.365(3) A 2
C C43 0.2278(4) 0.5968(4) 0.1347(3) 0.0958(16) Uani d 0.744(5) A 1
H H43A 0.281466 0.588615 0.091139 0.144 Uiso calc 0.744(5) A 1
H H43B 0.169741 0.625714 0.108714 0.144 Uiso calc 0.744(5) A 1
H H43C 0.195308 0.532420 0.150836 0.144 Uiso calc 0.744(5) A 1
O O5 0.2812(3) 0.6601(3) 0.2122(2) 0.0570(9) Uani d 0.744(5) A 1
C C44 0.2040(3) 0.6826(4) 0.2720(4) 0.0602(13) Uani d 0.744(5) A 1
H H44A 0.162277 0.621370 0.289856 0.072 Uiso calc 0.744(5) A 1
H H44B 0.151325 0.716288 0.243198 0.072 Uiso calc 0.744(5) A 1
C C45 0.2657(4) 0.7483(3) 0.3517(3) 0.0632(11) Uani d 0.744(5) A 1
H H45A 0.214003 0.758190 0.397495 0.076 Uiso calc 0.744(5) A 1
H H45B 0.321548 0.715313 0.377109 0.076 Uiso calc 0.744(5) A 1
O O6 0.3187(2) 0.8412(2) 0.3321(2) 0.0553(7) Uani d 0.744(5) A 1
C C46 0.2475(6) 0.9092(5) 0.3308(5) 0.0766(18) Uani d 0.744(5) A 1
H H46A 0.288819 0.972565 0.318419 0.115 Uiso calc 0.744(5) A 1
H H46B 0.217517 0.918386 0.388710 0.115 Uiso calc 0.744(5) A 1
H H46C 0.187156 0.883664 0.284164 0.115 Uiso calc 0.744(5) A 1
C C43' 0.2845(11) 0.5417(10) 0.1312(9) 0.089(4) Uani d 0.256(5) A 2
H H43D 0.355499 0.527687 0.114882 0.133 Uiso calc 0.256(5) A 2
H H43E 0.244429 0.556997 0.079005 0.133 Uiso calc 0.256(5) A 2
H H43F 0.241353 0.483989 0.152234 0.133 Uiso calc 0.256(5) A 2
O O5' 0.3027(8) 0.6251(7) 0.2012(8) 0.062(3) Uani d 0.256(5) A 2
C C44' 0.1994(10) 0.6433(10) 0.2266(9) 0.062(3) Uani d 0.256(5) A 2
H H44C 0.151738 0.581621 0.238337 0.075 Uiso calc 0.256(5) A 2
H H44D 0.161633 0.669430 0.178619 0.075 Uiso calc 0.256(5) A 2
C C45' 0.2231(13) 0.7193(9) 0.3116(9) 0.068(4) Uani d 0.256(5) A 2
H H45C 0.153940 0.725323 0.338802 0.082 Uiso calc 0.256(5) A 2
H H45D 0.273021 0.699030 0.355650 0.082 Uiso calc 0.256(5) A 2
O O6' 0.2733(7) 0.8103(6) 0.2857(6) 0.060(2) Uani d 0.256(5) A 2
C C46' 0.277(2) 0.8925(14) 0.3508(13) 0.091(6) Uani d 0.256(5) A 2
H H46D 0.315855 0.952040 0.329668 0.136 Uiso calc 0.256(5) A 2
H H46E 0.315671 0.883171 0.406112 0.136 Uiso calc 0.256(5) A 2
H H46F 0.201843 0.899464 0.361790 0.136 Uiso calc 0.256(5) A 2
C C47 0.3673(5) 0.7200(4) -0.0484(3) 0.0735(14) Uani d 0.635(3) A 1
H H47A 0.411532 0.670629 -0.039393 0.110 Uiso calc 0.635(3) A 1
H H47B 0.396683 0.758009 -0.094625 0.110 Uiso calc 0.635(3) A 1
H H47C 0.290928 0.687007 -0.066884 0.110 Uiso calc 0.635(3) A 1
O O7 0.3713(6) 0.7833(4) 0.0311(3) 0.0771(16) Uani d 0.635(3) A 1
C C48 0.3132(5) 0.8600(5) 0.0201(4) 0.0769(16) Uani d 0.635(3) A 1
H H48A 0.353875 0.905719 -0.016847 0.092 Uiso calc 0.635(3) A 1
H H48B 0.239909 0.831188 -0.011517 0.092 Uiso calc 0.635(3) A 1
C C49 0.3001(4) 0.9131(5) 0.1032(4) 0.0761(16) Uani d 0.635(3) A 1
H H49A 0.257712 0.867218 0.139062 0.091 Uiso calc 0.635(3) A 1
H H49B 0.256427 0.963409 0.092649 0.091 Uiso calc 0.635(3) A 1
O O8 0.4013(4) 0.9609(3) 0.1531(3) 0.0752(11) Uani d 0.635(3) A 1
C C50 0.4433(6) 1.0533(4) 0.1293(4) 0.101(2) Uani d 0.635(3) A 1
H H50A 0.513109 1.082284 0.164810 0.152 Uiso calc 0.635(3) A 1
H H50B 0.390715 1.096347 0.140523 0.152 Uiso calc 0.635(3) A 1
H H50C 0.455686 1.045923 0.065926 0.152 Uiso calc 0.635(3) A 1
C C47' 0.3098(12) 0.7430(7) -0.0198(9) 0.123(5) Uani d 0.365(3) A 2
H H47D 0.341560 0.684670 -0.015811 0.184 Uiso calc 0.365(3) A 2
H H47E 0.311911 0.759301 -0.080586 0.184 Uiso calc 0.365(3) A 2
H H47F 0.233335 0.729466 -0.004648 0.184 Uiso calc 0.365(3) A 2
O O7' 0.3701(11) 0.8220(7) 0.0394(7) 0.081(3) Uani d 0.365(3) A 2
C C48' 0.3130(8) 0.8994(7) 0.0576(6) 0.058(2) Uani d 0.365(3) A 2
H H48C 0.256132 0.880522 0.098506 0.070 Uiso calc 0.365(3) A 2
H H48D 0.275534 0.910183 0.001453 0.070 Uiso calc 0.365(3) A 2
C C49' 0.3862(6) 0.9894(6) 0.0971(5) 0.0588(17) Uani d 0.365(3) A 2
H H49C 0.434076 1.013468 0.051514 0.071 Uiso calc 0.365(3) A 2
H H49D 0.341474 1.039346 0.113350 0.071 Uiso calc 0.365(3) A 2
O O8' 0.4537(5) 0.9837(4) 0.1731(5) 0.0576(16) Uani d 0.365(3) A 2
C C50' 0.5278(6) 1.0682(5) 0.2094(6) 0.075(2) Uani d 0.365(3) A 2
H H50D 0.568345 1.055740 0.262626 0.112 Uiso calc 0.365(3) A 2
H H50E 0.488251 1.121128 0.225666 0.112 Uiso calc 0.365(3) A 2
H H50F 0.579497 1.087693 0.165594 0.112 Uiso calc 0.365(3) A 2

loop_
_atom_site_aniso_label
_atom_site_aniso_U_11
_atom_site_aniso_U_22
_atom_site_aniso_U_33
_atom_site_aniso_U_12
_atom_site_aniso_U_13
_atom_site_aniso_U_23
V1 0.03367(16) 0.02644(15) 0.02166(14) 0.00820(12) -0.00060(11) 0.00209(11)
K1 0.0330(2) 0.0395(2) 0.0360(2) 0.00905(17) 0.00047(16) 0.00930(17)
P1 0.0442(3) 0.0393(3) 0.0252(2) 0.0117(2) 0.00355(19) 0.00551(19)
P2 0.0402(3) 0.0327(2) 0.0278(2) 0.0117(2) -0.00283(19) -0.00288(18)
C1 0.0413(10) 0.0253(9) 0.0302(9) 0.0097(7) -0.0057(7) 0.0002(7)
C2 0.0365(10) 0.0386(10) 0.0278(9) 0.0129(8) -0.0012(7) 0.0029(7)
C3 0.0329(9) 0.0408(10) 0.0287(9) 0.0042(8) -0.0006(7) 0.0080(8)
C4 0.0384(10) 0.0271(9) 0.0289(9) 0.0012(7) -0.0046(7) 0.0018(7)
C5 0.0424(11) 0.0607(13) 0.0317(10) 0.0143(9) -0.0007(8) 0.0056(9)
C6 0.0464(12) 0.0877(18) 0.0322(11) 0.0227(12) 0.0063(9) 0.0194(11)
C7 0.0402(11) 0.0793(17) 0.0483(13) 0.0180(11) 0.0087(9) 0.0369(12)
C8 0.0350(10) 0.0534(12) 0.0492(12) 0.0126(9) 0.0021(9) 0.0235(10)
C9 0.0335(9) 0.0303(9) 0.0373(10) 0.0079(7) -0.0043(7) 0.0076(7)
C10 0.0351(9) 0.0344(9) 0.0307(9) 0.0058(7) -0.0040(7) 0.0007(7)
C11 0.0285(9) 0.0308(9) 0.0304(9) 0.0077(7) -0.0048(7) 0.0052(7)
C12 0.0292(9) 0.0313(9) 0.0267(9) 0.0046(7) -0.0047(7) 0.0028(7)
C13 0.0297(9) 0.0470(11) 0.0287(9) 0.0106(8) -0.0021(7) 0.0078(8)
C14 0.0259(9) 0.0444(10) 0.0369(10) 0.0097(7) -0.0015(7) 0.0151(8)
C15 0.0369(9) 0.0323(9) 0.0280(9) 0.0090(7) 0.0033(7) 0.0094(7)
C16 0.0380(10) 0.0269(9) 0.0331(9) 0.0079(7) 0.0008(7) 0.0018(7)
C17 0.0402(10) 0.0362(10) 0.0259(9) 0.0149(8) 0.0007(7) -0.0015(7)
C18 0.0416(10) 0.0358(10) 0.0233(8) 0.0126(8) 0.0032(7) 0.0080(7)
C19 0.0403(10) 0.0352(10) 0.0482(11) 0.0115(8) 0.0087(9) 0.0106(8)
C20 0.0345(10) 0.0396(11) 0.0578(13) 0.0086(8) 0.0040(9) 0.0043(9)
C21 0.0392(11) 0.0477(12) 0.0433(11) 0.0120(9) -0.0047(9) -0.0013(9)
C22 0.0430(11) 0.0486(11) 0.0340(10) 0.0106(9) 0.0007(8) 0.0057(8)
C23 0.0378(10) 0.0396(10) 0.0277(9) 0.0101(8) 0.0024(7) 0.0098(7)
C24 0.0410(10) 0.0318(9) 0.0304(9) 0.0117(8) 0.0065(8) 0.0082(7)
C25 0.0368(9) 0.0286(9) 0.0261(8) 0.0115(7) 0.0042(7) 0.0045(7)
C26 0.0398(10) 0.0270(8) 0.0253(8) 0.0128(7) 0.0046(7) 0.0040(7)
C27 0.0377(10) 0.0280(9) 0.0351(9) 0.0124(7) 0.0063(8) 0.0019(7)
C28 0.0382(10) 0.0342(9) 0.0297(9) 0.0122(8) 0.0029(7) 0.0027(7)
C29 0.0583(14) 0.0766(16) 0.0444(12) 0.0291(12) 0.0219(10) 0.0211(11)
C30 0.0508(12) 0.0457(11) 0.0451(12) 0.0097(9) 0.0109(9) 0.0161(9)
C31 0.0881(18) 0.0603(14) 0.0238(10) 0.0047(13) 0.0028(10) 0.0031(9)
C32 0.0613(13) 0.0485(12) 0.0262(9) 0.0187(10) -0.0065(9) -0.0029(8)
C33 0.0503(12) 0.0421(11) 0.0381(11) 0.0183(9) 0.0011(9) -0.0056(8)
C34 0.0477(12) 0.0381(11) 0.0512(12) 0.0086(9) -0.0035(9) -0.0119(9)
C35 0.132(4) 0.038(2) 0.085(3) 0.014(2) -0.011(3) 0.0131(19)
O1 0.050(3) 0.0348(15) 0.069(2) 0.0101(16) -0.0064(18) 0.0109(14)
C36 0.054(2) 0.061(3) 0.069(3) 0.025(2) -0.009(2) -0.012(2)
C37 0.0392(18) 0.068(2) 0.0419(18) 0.0078(16) 0.0054(14) 0.0001(16)
O2 0.0423(12) 0.0425(12) 0.0447(13) 0.0021(9) 0.0080(10) 0.0067(9)
C38 0.075(5) 0.055(3) 0.075(3) -0.009(3) 0.020(3) 0.017(2)
C35' 0.080(8) 0.053(6) 0.053(6) 0.022(6) -0.001(6) 0.012(5)
O1' 0.035(6) 0.043(5) 0.047(5) 0.005(4) 0.007(5) 0.016(4)
C36' 0.068(7) 0.060(7) 0.079(8) 0.014(5) 0.051(6) 0.021(5)
C37' 0.081(8) 0.051(5) 0.060(6) 0.008(5) 0.039(6) 0.011(4)
O2' 0.043(4) 0.042(4) 0.063(5) -0.007(3) 0.023(3) 0.003(3)
C38' 0.035(6) 0.049(7) 0.093(16) 0.005(5) -0.006(8) 0.027(8)
C39 0.097(4) 0.043(2) 0.087(3) 0.022(3) -0.011(3) 0.004(2)
O3 0.0567(19) 0.0468(18) 0.0559(19) 0.0165(15) -0.0028(14) 0.0152(14)
C40 0.049(2) 0.065(3) 0.037(2) 0.020(2) -0.0033(17) 0.016(2)
C41 0.052(3) 0.062(3) 0.030(3) 0.005(2) -0.0006(19) 0.009(2)
O4 0.0536(14) 0.0436(14) 0.0352(13) 0.0195(11) 0.0046(10) 0.0049(10)
C42 0.057(2) 0.049(2) 0.070(2) 0.0179(17) 0.0084(18) -0.0076(17)
C39' 0.069(4) 0.035(3) 0.058(4) 0.015(3) 0.013(3) 0.008(3)
O3' 0.046(2) 0.045(3) 0.052(3) 0.006(2) -0.009(2) 0.016(2)
C40' 0.049(4) 0.069(4) 0.050(4) 0.013(3) -0.003(3) 0.015(3)
C41' 0.044(4) 0.070(4) 0.049(5) -0.004(3) -0.007(3) 0.008(4)
O4' 0.070(3) 0.049(3) 0.037(3) -0.006(2) 0.000(2) 0.005(2)
C42' 0.112(11) 0.080(9) 0.058(6) -0.003(6) 0.022(6) -0.001(5)
C43 0.069(3) 0.102(4) 0.091(3) -0.022(3) -0.020(2) -0.012(3)
O5 0.0303(16) 0.068(2) 0.0641(17) -0.0041(14) 0.0052(12) -0.0032(15)
C44 0.039(2) 0.064(3) 0.082(4) 0.008(2) 0.014(3) 0.028(2)
C45 0.073(3) 0.076(3) 0.052(2) 0.028(2) 0.019(2) 0.0232(19)
O6 0.0515(15) 0.0548(15) 0.0625(18) 0.0188(12) 0.0056(13) 0.0072(13)
C46 0.073(3) 0.074(3) 0.091(4) 0.040(2) 0.000(2) 0.005(3)
C43' 0.067(8) 0.084(8) 0.097(8) -0.001(6) -0.007(6) -0.026(6)
O5' 0.039(4) 0.068(6) 0.079(5) 0.014(4) 0.013(4) -0.001(4)
C44' 0.046(5) 0.064(6) 0.080(8) 0.016(5) 0.005(5) 0.015(5)
C45' 0.056(8) 0.096(7) 0.048(8) -0.003(6) 0.019(6) 0.015(6)
O6' 0.054(4) 0.066(4) 0.063(5) 0.020(3) 0.012(4) 0.008(4)
C46' 0.100(16) 0.098(10) 0.072(11) 0.021(10) 0.029(10) -0.013(9)
C47 0.088(4) 0.091(4) 0.040(2) 0.027(3) -0.010(2) -0.002(2)
O7 0.076(3) 0.122(5) 0.044(2) 0.059(3) -0.0115(18) -0.001(3)
C48 0.067(3) 0.117(5) 0.060(4) 0.048(3) 0.005(3) 0.017(3)
C49 0.066(3) 0.106(4) 0.074(4) 0.051(3) 0.007(3) 0.027(3)
O8 0.088(3) 0.052(2) 0.098(3) 0.029(2) 0.018(2) 0.026(2)
C50 0.171(6) 0.069(3) 0.093(4) 0.061(4) 0.064(4) 0.036(3)
C47' 0.154(11) 0.085(6) 0.122(10) 0.046(7) -0.081(9) -0.005(6)
O7' 0.100(5) 0.090(5) 0.059(4) 0.056(4) -0.037(4) -0.003(3)
C48' 0.066(5) 0.075(5) 0.039(6) 0.029(4) -0.001(5) 0.008(4)
C49' 0.060(4) 0.058(4) 0.072(5) 0.029(3) 0.011(3) 0.033(4)
O8' 0.051(3) 0.041(3) 0.078(4) 0.012(2) -0.009(3) 0.002(2)
C50' 0.065(4) 0.042(4) 0.111(7) 0.015(3) 0.005(4) -0.016(4)

loop_
_atom_type_symbol
_atom_type_description
_atom_type_scat_dispersion_real
_atom_type_scat_dispersion_imag
_atom_type_scat_source
C C 0.0033 0.0016 'International Tables Vol C Tables 4.2.6.8 and 6.1.1.4'
H H 0.0000 0.0000 'International Tables Vol C Tables 4.2.6.8 and 6.1.1.4'
O O 0.0106 0.0060 'International Tables Vol C Tables 4.2.6.8 and 6.1.1.4'
P P 0.1023 0.0942 'International Tables Vol C Tables 4.2.6.8 and 6.1.1.4'
K K 0.2009 0.2494 'International Tables Vol C Tables 4.2.6.8 and 6.1.1.4'
V V 0.3005 0.5294 'International Tables Vol C Tables 4.2.6.8 and 6.1.1.4'

loop_
_geom_angle_atom_site_label_1
_geom_angle_atom_site_label_2
_geom_angle_atom_site_label_3
_geom_angle_site_symmetry_1
_geom_angle_site_symmetry_3
_geom_angle
_geom_angle_publ_flag
C16 V1 C2 . . 148.01(7) ?
C16 V1 C17 . . 37.36(7) ?
C2 V1 C17 . . 131.19(7) ?
C16 V1 C3 . . 111.06(7) ?
C2 V1 C3 . . 37.07(7) ?
C17 V1 C3 . . 107.34(7) ?
C16 V1 C15 . . 37.47(6) ?
C2 V1 C15 . . 163.04(7) ?
C17 V1 C15 . . 63.93(6) ?
C3 V1 C15 . . 139.82(7) ?
C16 V1 C1 . . 145.47(7) ?
C2 V1 C1 . . 36.90(7) ?
C17 V1 C1 . . 109.01(7) ?
C3 V1 C1 . . 64.00(7) ?
C15 V1 C1 . . 155.58(7) ?
C16 V1 C18 . . 64.29(7) ?
C2 V1 C18 . . 127.10(7) ?
C17 V1 C18 . . 36.21(6) ?
C3 V1 C18 . . 128.38(6) ?
C15 V1 C18 . . 69.23(6) ?
C1 V1 C18 . . 91.35(6) ?
C16 V1 C4 . . 88.04(7) ?
C2 V1 C4 . . 62.78(6) ?
C17 V1 C4 . . 72.94(7) ?
C3 V1 C4 . . 35.26(6) ?
C15 V1 C4 . . 125.33(6) ?
C1 V1 C4 . . 69.06(6) ?
C18 V1 C4 . . 94.80(6) ?
C16 V1 P1 . . 89.78(5) ?
C2 V1 P1 . . 87.16(5) ?
C17 V1 P1 . . 126.66(5) ?
C3 V1 P1 . . 80.97(5) ?
C15 V1 P1 . . 76.23(5) ?
C1 V1 P1 . . 121.02(5) ?
C18 V1 P1 . . 145.35(5) ?
C4 V1 P1 . . 107.51(5) ?
C16 V1 P2 . . 120.98(5) ?
C2 V1 P2 . . 89.49(5) ?
C17 V1 P2 . . 127.44(5) ?
C3 V1 P2 . . 123.19(5) ?
C15 V1 P2 . . 83.86(5) ?
C1 V1 P2 . . 83.34(5) ?
C18 V1 P2 . . 95.23(5) ?
C4 V1 P2 . . 150.79(5) ?
P1 V1 P2 . . 78.169(19) y
O5 K1 O2 . . 146.76(8) ?
O2' K1 O8' . . 72.8(2) ?
O5 K1 O8 . . 106.33(13) ?
O2 K1 O8 . . 96.89(11) ?
O2' K1 O3' . . 106.7(2) ?
O8' K1 O3' . . 143.08(18) ?
O5 K1 O7 . . 80.12(18) ?
O2 K1 O7 . . 90.71(16) ?
O8 K1 O7 . . 61.73(15) ?
O2' K1 O7' . . 74.4(4) ?
O8' K1 O7' . . 61.1(2) ?
O3' K1 O7' . . 155.7(2) ?
O2' K1 O4' . . 78.5(2) ?
O8' K1 O4' . . 83.91(15) ?
O3' K1 O4' . . 60.55(15) ?
O7' K1 O4' . . 140.6(3) ?
O2' K1 O6' . . 154.1(2) ?
O8' K1 O6' . . 81.5(2) ?
O3' K1 O6' . . 95.5(2) ?
O7' K1 O6' . . 90.9(3) ?
O4' K1 O6' . . 101.9(2) ?
O2' K1 O5' . . 138.1(2) ?
O8' K1 O5' . . 130.8(2) ?
O3' K1 O5' . . 75.0(3) ?
O7' K1 O5' . . 88.1(4) ?
O4' K1 O5' . . 130.6(3) ?
O6' K1 O5' . . 60.1(2) ?
O5 K1 O3 . . 90.41(11) ?
O2 K1 O3 . . 87.74(9) ?
O8 K1 O3 . . 138.11(12) ?
O7 K1 O3 . . 160.14(13) ?
O2' K1 O1' . . 61.2(3) ?
O8' K1 O1' . . 129.6(3) ?
O3' K1 O1' . . 73.6(4) ?
O7' K1 O1' . . 86.5(4) ?
O4' K1 O1' . . 104.9(4) ?
O6' K1 O1' . . 140.5(3) ?
O5' K1 O1' . . 80.4(3) ?
O5 K1 O4 . . 129.21(9) ?
O2 K1 O4 . . 77.46(7) ?
O8 K1 O4 . . 80.05(11) ?
O7 K1 O4 . . 138.40(14) ?
O3 K1 O4 . . 60.30(8) ?
O5 K1 O1 . . 86.07(12) ?
O2 K1 O1 . . 60.74(11) ?
O8 K1 O1 . . 129.10(16) ?
O7 K1 O1 . . 72.78(17) ?
O3 K1 O1 . . 89.29(15) ?
O4 K1 O1 . . 129.42(14) ?
O5 K1 O6 . . 61.36(9) ?
O2 K1 O6 . . 149.72(8) ?
O8 K1 O6 . . 76.01(11) ?
O7 K1 O6 . . 110.45(14) ?
O3 K1 O6 . . 79.34(9) ?
O4 K1 O6 . . 72.34(8) ?
O1 K1 O6 . . 145.06(11) ?
C29 P1 C30 . . 95.76(10) ?
C29 P1 C31 . . 98.58(11) ?
C30 P1 C31 . . 100.81(10) ?
C29 P1 V1 . . 122.31(7) ?
C30 P1 V1 . . 121.94(7) ?
C31 P1 V1 . . 113.00(7) ?
C34 P2 C33 . . 98.83(9) ?
C34 P2 C32 . . 100.21(10) ?
C33 P2 C32 . . 99.57(9) ?
C34 P2 V1 . . 126.24(7) ?
C33 P2 V1 . . 118.15(7) ?
C32 P2 V1 . . 109.56(7) ?
C2 C1 C11 . . 120.08(16) ?
C2 C1 V1 . . 67.02(10) ?
C11 C1 V1 . . 106.54(11) ?
C2 C1 H1 . . 118.5(12) ?
C11 C1 H1 . . 115.0(12) ?
V1 C1 H1 . . 120.2(12) ?
C3 C2 C1 . . 116.15(17) ?
C3 C2 V1 . . 72.81(10) ?
C1 C2 V1 . . 76.08(10) ?
C3 C2 H2 . . 122.3(11) ?
C1 C2 H2 . . 121.5(11) ?
V1 C2 H2 . . 123.0(11) ?
C2 C3 C4 . . 116.77(17) ?
C2 C3 V1 . . 70.13(10) ?
C4 C3 V1 . . 79.04(11) ?
C2 C3 H3 . . 121.5(12) ?
C4 C3 H3 . . 121.7(12) ?
V1 C3 H3 . . 121.7(12) ?
C3 C4 C12 . . 121.42(16) ?
C3 C4 V1 . . 65.70(10) ?
C12 C4 V1 . . 103.68(11) ?
C3 C4 H4 . . 117.9(12) ?
C12 C4 H4 . . 117.6(12) ?
V1 C4 H4 . . 116.7(12) ?
C6 C5 C13 . . 121.5(2) ?
C6 C5 H5 . . 119.2 ?
C13 C5 H5 . . 119.2 ?
C5 C6 C7 . . 119.8(2) ?
C5 C6 H6 . . 120.1 ?
C7 C6 H6 . . 120.1 ?
C8 C7 C6 . . 120.59(19) ?
C8 C7 H7 . . 119.7 ?
C6 C7 H7 . . 119.7 ?
C7 C8 C14 . . 121.1(2) ?
C7 C8 H8 . . 119.5 ?
C14 C8 H8 . . 119.5 ?
C11 C9 C14 . . 122.04(16) ?
C11 C9 H9 . . 119.0 ?
C14 C9 H9 . . 119.0 ?
C12 C10 C13 . . 121.88(17) ?
C12 C10 H10 . . 119.1 ?
C13 C10 H10 . . 119.1 ?
C9 C11 C12 . . 119.19(16) ?
C9 C11 C1 . . 125.97(16) ?
C12 C11 C1 . . 114.80(15) ?
C10 C12 C11 . . 119.57(16) ?
C10 C12 C4 . . 125.22(16) ?
C11 C12 C4 . . 115.15(15) ?
C5 C13 C10 . . 123.00(18) ?
C5 C13 C14 . . 118.40(17) ?
C10 C13 C14 . . 118.60(16) ?
C8 C14 C9 . . 122.70(18) ?
C8 C14 C13 . . 118.64(18) ?
C9 C14 C13 . . 118.66(16) ?
C16 C15 C25 . . 117.82(15) ?
C16 C15 V1 . . 66.07(10) ?
C25 C15 V1 . . 110.71(11) ?
C16 C15 H15 . . 117.8(12) ?
C25 C15 H15 . . 113.8(12) ?
V1 C15 H15 . . 122.8(12) ?
C17 C16 C15 . . 114.26(16) ?
C17 C16 V1 . . 72.58(10) ?
C15 C16 V1 . . 76.46(10) ?
C17 C16 H16 . . 123.0(12) ?
C15 C16 H16 . . 122.5(12) ?
V1 C16 H16 . . 123.3(12) ?
C16 C17 C18 . . 117.42(16) ?
C16 C17 V1 . . 70.06(10) ?
C18 C17 V1 . . 77.87(10) ?
C16 C17 H17 . . 123.1(12) ?
C18 C17 H17 . . 119.5(11) ?
V1 C17 H17 . . 121.7(12) ?
C17 C18 C26 . . 117.33(15) ?
C17 C18 V1 . . 65.92(10) ?
C26 C18 V1 . . 109.43(11) ?
C17 C18 H18 . . 116.4(11) ?
C26 C18 H18 . . 118.8(12) ?
V1 C18 H18 . . 117.5(11) ?
C20 C19 C27 . . 121.69(18) ?
C20 C19 H19 . . 119.2 ?
C27 C19 H19 . . 119.2 ?
C19 C20 C21 . . 120.26(18) ?
C19 C20 H20 . . 119.9 ?
C21 C20 H20 . . 119.9 ?
C22 C21 C20 . . 119.75(18) ?
C22 C21 H21 . . 120.1 ?
C20 C21 H21 . . 120.1 ?
C21 C22 C28 . . 121.57(18) ?
C21 C22 H22 . . 119.2 ?
C28 C22 H22 . . 119.2 ?
C25 C23 C28 . . 122.12(16) ?
C25 C23 H23 . . 118.9 ?
C28 C23 H23 . . 118.9 ?
C26 C24 C27 . . 121.85(16) ?
C26 C24 H24 . . 119.1 ?
C27 C24 H24 . . 119.1 ?
C23 C25 C26 . . 119.42(16) ?
C23 C25 C15 . . 125.65(15) ?
C26 C25 C15 . . 114.89(15) ?
C24 C26 C25 . . 119.49(16) ?
C24 C26 C18 . . 126.41(15) ?
C25 C26 C18 . . 114.09(15) ?
C19 C27 C28 . . 117.83(16) ?
C19 C27 C24 . . 123.45(16) ?
C28 C27 C24 . . 118.72(16) ?
C22 C28 C27 . . 118.87(17) ?
C22 C28 C23 . . 122.80(16) ?
C27 C28 C23 . . 118.32(16) ?
P1 C29 H29A . . 109.5 ?
P1 C29 H29B . . 109.5 ?
H29A C29 H29B . . 109.5 ?
P1 C29 H29C . . 109.5 ?
H29A C29 H29C . . 109.5 ?
H29B C29 H29C . . 109.5 ?
P1 C30 H30A . . 109.5 ?
P1 C30 H30B . . 109.5 ?
H30A C30 H30B . . 109.5 ?
P1 C30 H30C . . 109.5 ?
H30A C30 H30C . . 109.5 ?
H30B C30 H30C . . 109.5 ?
C32 C31 P1 . . 112.62(14) ?
C32 C31 H31A . . 109.1 ?
P1 C31 H31A . . 109.1 ?
C32 C31 H31B . . 109.1 ?
P1 C31 H31B . . 109.1 ?
H31A C31 H31B . . 107.8 ?
C31 C32 P2 . . 111.34(14) ?
C31 C32 H32A . . 109.4 ?
P2 C32 H32A . . 109.4 ?
C31 C32 H32B . . 109.4 ?
P2 C32 H32B . . 109.4 ?
H32A C32 H32B . . 108.0 ?
P2 C33 H33A . . 109.5 ?
P2 C33 H33B . . 109.5 ?
H33A C33 H33B . . 109.5 ?
P2 C33 H33C . . 109.5 ?
H33A C33 H33C . . 109.5 ?
H33B C33 H33C . . 109.5 ?
P2 C34 H34A . . 109.5 ?
P2 C34 H34B . . 109.5 ?
H34A C34 H34B . . 109.5 ?
P2 C34 H34C . . 109.5 ?
H34A C34 H34C . . 109.5 ?
H34B C34 H34C . . 109.5 ?
O1 C35 H35A . . 109.5 ?
O1 C35 H35B . . 109.5 ?
H35A C35 H35B . . 109.5 ?
O1 C35 H35C . . 109.5 ?
H35A C35 H35C . . 109.5 ?
H35B C35 H35C . . 109.5 ?
C35 O1 C36 . . 111.4(4) ?
C35 O1 K1 . . 118.4(4) ?
C36 O1 K1 . . 113.4(3) ?
O1 C36 C37 . . 111.1(4) ?
O1 C36 H36A . . 109.4 ?
C37 C36 H36A . . 109.4 ?
O1 C36 H36B . . 109.4 ?
C37 C36 H36B . . 109.4 ?
H36A C36 H36B . . 108.0 ?
O2 C37 C36 . . 109.0(3) ?
O2 C37 K1 . . 45.68(13) ?
C36 C37 K1 . . 82.8(3) ?
O2 C37 H37A . . 109.9 ?
C36 C37 H37A . . 109.9 ?
K1 C37 H37A . . 155.6 ?
O2 C37 H37B . . 109.9 ?
C36 C37 H37B . . 109.9 ?
K1 C37 H37B . . 85.4 ?
H37A C37 H37B . . 108.3 ?
C38 O2 C37 . . 113.0(5) ?
C38 O2 K1 . . 115.2(4) ?
C37 O2 K1 . . 112.79(17) ?
O2 C38 H38A . . 109.5 ?
O2 C38 H38B . . 109.5 ?
H38A C38 H38B . . 109.5 ?
O2 C38 H38C . . 109.5 ?
H38A C38 H38C . . 109.5 ?
H38B C38 H38C . . 109.5 ?
O1' C35' H35D . . 109.5 ?
O1' C35' H35E . . 109.5 ?
H35D C35' H35E . . 109.5 ?
O1' C35' H35F . . 109.5 ?
H35D C35' H35F . . 109.5 ?
H35E C35' H35F . . 109.5 ?
C36' O1' C35' . . 110.8(11) ?
C36' O1' K1 . . 113.8(8) ?
C35' O1' K1 . . 125.3(9) ?
O1' C36' C37' . . 109.9(11) ?
O1' C36' H36C . . 109.7 ?
C37' C36' H36C . . 109.7 ?
O1' C36' H36D . . 109.7 ?
C37' C36' H36D . . 109.7 ?
H36C C36' H36D . . 108.2 ?
O2' C37' C36' . . 112.3(11) ?
O2' C37' H37C . . 109.1 ?
C36' C37' H37C . . 109.1 ?
O2' C37' H37D . . 109.1 ?
C36' C37' H37D . . 109.1 ?
H37C C37' H37D . . 107.9 ?
C37' O2' C38' . . 115.7(13) ?
C37' O2' K1 . . 107.3(5) ?
C38' O2' K1 . . 132.6(14) ?
O2' C38' H38D . . 109.5 ?
O2' C38' H38E . . 109.5 ?
H38D C38' H38E . . 109.5 ?
O2' C38' H38F . . 109.5 ?
H38D C38' H38F . . 109.5 ?
H38E C38' H38F . . 109.5 ?
O3 C39 H39A . . 109.5 ?
O3 C39 H39B . . 109.5 ?
H39A C39 H39B . . 109.5 ?
O3 C39 H39C . . 109.5 ?
H39A C39 H39C . . 109.5 ?
H39B C39 H39C . . 109.5 ?
C39 O3 C40 . . 112.8(4) ?
C39 O3 K1 . . 121.1(3) ?
C40 O3 K1 . . 104.4(2) ?
O3 C40 C41 . . 109.1(4) ?
O3 C40 H40A . . 109.9 ?
C41 C40 H40A . . 109.9 ?
O3 C40 H40B . . 109.9 ?
C41 C40 H40B . . 109.9 ?
H40A C40 H40B . . 108.3 ?
O4 C41 C40 . . 110.4(4) ?
O4 C41 H41A . . 109.6 ?
C40 C41 H41A . . 109.6 ?
O4 C41 H41B . . 109.6 ?
C40 C41 H41B . . 109.6 ?
H41A C41 H41B . . 108.1 ?
C41 O4 C42 . . 111.9(3) ?
C41 O4 K1 . . 114.8(3) ?
C42 O4 K1 . . 118.4(2) ?
O4 C42 H42A . . 109.5 ?
O4 C42 H42B . . 109.5 ?
H42A C42 H42B . . 109.5 ?
O4 C42 H42C . . 109.5 ?
H42A C42 H42C . . 109.5 ?
H42B C42 H42C . . 109.5 ?
O3' C39' H39D . . 109.5 ?
O3' C39' H39E . . 109.5 ?
H39D C39' H39E . . 109.5 ?
O3' C39' H39F . . 109.5 ?
H39D C39' H39F . . 109.5 ?
H39E C39' H39F . . 109.5 ?
C40' O3' C39' . . 111.1(5) ?
C40' O3' K1 . . 119.0(4) ?
C39' O3' K1 . . 129.5(4) ?
O3' C40' C41' . . 109.2(6) ?
O3' C40' H40C . . 109.8 ?
C41' C40' H40C . . 109.8 ?
O3' C40' H40D . . 109.8 ?
C41' C40' H40D . . 109.8 ?
H40C C40' H40D . . 108.3 ?
O4' C41' C40' . . 115.0(6) ?
O4' C41' K1 . . 54.1(3) ?
C40' C41' K1 . . 88.2(4) ?
O4' C41' H41C . . 108.5 ?
C40' C41' H41C . . 108.5 ?
K1 C41' H41C . . 160.8 ?
O4' C41' H41D . . 108.5 ?
C40' C41' H41D . . 108.5 ?
K1 C41' H41D . . 74.7 ?
H41C C41' H41D . . 107.5 ?
C42' O4' C41' . . 112.6(8) ?
C42' O4' K1 . . 122.2(7) ?
C41' O4' K1 . . 101.3(4) ?
O4' C42' H42D . . 109.5 ?
O4' C42' H42E . . 109.5 ?
H42D C42' H42E . . 109.5 ?
O4' C42' H42F . . 109.5 ?
H42D C42' H42F . . 109.5 ?
H42E C42' H42F . . 109.5 ?
O5 C43 H43A . . 109.5 ?
O5 C43 H43B . . 109.5 ?
H43A C43 H43B . . 109.5 ?
O5 C43 H43C . . 109.5 ?
H43A C43 H43C . . 109.5 ?
H43B C43 H43C . . 109.5 ?
C44 O5 C43 . . 110.8(3) ?
C44 O5 K1 . . 119.4(2) ?
C43 O5 K1 . . 121.1(3) ?
O5 C44 C45 . . 107.9(3) ?
O5 C44 H44A . . 110.1 ?
C45 C44 H44A . . 110.1 ?
O5 C44 H44B . . 110.1 ?
C45 C44 H44B . . 110.1 ?
H44A C44 H44B . . 108.4 ?
O6 C45 C44 . . 113.0(3) ?
O6 C45 H45A . . 109.0 ?
C44 C45 H45A . . 109.0 ?
O6 C45 H45B . . 109.0 ?
C44 C45 H45B . . 109.0 ?
H45A C45 H45B . . 107.8 ?
C45 O6 C46 . . 113.0(4) ?
C45 O6 K1 . . 104.6(2) ?
C46 O6 K1 . . 128.0(4) ?
O6 C46 H46A . . 109.5 ?
O6 C46 H46B . . 109.5 ?
H46A C46 H46B . . 109.5 ?
O6 C46 H46C . . 109.5 ?
H46A C46 H46C . . 109.5 ?
H46B C46 H46C . . 109.5 ?
O5' C43' H43D . . 109.5 ?
O5' C43' H43E . . 109.5 ?
H43D C43' H43E . . 109.5 ?
O5' C43' H43F . . 109.5 ?
H43D C43' H43F . . 109.5 ?
H43E C43' H43F . . 109.5 ?
C44' O5' C43' . . 109.3(9) ?
C44' O5' K1 . . 114.8(7) ?
C43' O5' K1 . . 123.4(8) ?
O5' C44' C45' . . 107.0(11) ?
O5' C44' H44C . . 110.3 ?
C45' C44' H44C . . 110.3 ?
O5' C44' H44D . . 110.3 ?
C45' C44' H44D . . 110.3 ?
H44C C44' H44D . . 108.6 ?
O6' C45' C44' . . 106.7(11) ?
O6' C45' H45C . . 110.4 ?
C44' C45' H45C . . 110.4 ?
O6' C45' H45D . . 110.4 ?
C44' C45' H45D . . 110.4 ?
H45C C45' H45D . . 108.6 ?
C46' O6' C45' . . 113.9(12) ?
C46' O6' K1 . . 117.1(11) ?
C45' O6' K1 . . 111.8(7) ?
O6' C46' H46D . . 109.5 ?
O6' C46' H46E . . 109.5 ?
H46D C46' H46E . . 109.5 ?
O6' C46' H46F . . 109.5 ?
H46D C46' H46F . . 109.5 ?
H46E C46' H46F . . 109.5 ?
O7 C47 H47A . . 109.5 ?
O7 C47 H47B . . 109.5 ?
H47A C47 H47B . . 109.5 ?
O7 C47 H47C . . 109.5 ?
H47A C47 H47C . . 109.5 ?
H47B C47 H47C . . 109.5 ?
C47 O7 C48 . . 111.6(5) ?
C47 O7 K1 . . 135.2(4) ?
C48 O7 K1 . . 113.2(3) ?
C49 C48 O7 . . 111.5(5) ?
C49 C48 H48A . . 109.3 ?
O7 C48 H48A . . 109.3 ?
C49 C48 H48B . . 109.3 ?
O7 C48 H48B . . 109.3 ?
H48A C48 H48B . . 108.0 ?
C48 C49 O8 . . 114.0(5) ?
C48 C49 H49A . . 108.8 ?
O8 C49 H49A . . 108.8 ?
C48 C49 H49B . . 108.8 ?
O8 C49 H49B . . 108.8 ?
H49A C49 H49B . . 107.7 ?
C50 O8 C49 . . 112.8(5) ?
C50 O8 K1 . . 141.2(4) ?
C49 O8 K1 . . 99.0(3) ?
O8 C50 H50A . . 109.5 ?
O8 C50 H50B . . 109.5 ?
H50A C50 H50B . . 109.5 ?
O8 C50 H50C . . 109.5 ?
H50A C50 H50C . . 109.5 ?
H50B C50 H50C . . 109.5 ?
O7' C47' H47D . . 109.5 ?
O7' C47' H47E . . 109.5 ?
H47D C47' H47E . . 109.5 ?
O7' C47' H47F . . 109.5 ?
H47D C47' H47F . . 109.5 ?
H47E C47' H47F . . 109.5 ?
C47' O7' C48' . . 113.0(9) ?
C47' O7' K1 . . 122.1(8) ?
C48' O7' K1 . . 106.4(6) ?
O7' C48' C49' . . 111.5(8) ?
O7' C48' K1 . . 50.7(5) ?
C49' C48' K1 . . 82.7(5) ?
O7' C48' H48C . . 109.3 ?
C49' C48' H48C . . 109.3 ?
K1 C48' H48C . . 81.7 ?
O7' C48' H48D . . 109.3 ?
C49' C48' H48D . . 109.3 ?
K1 C48' H48D . . 160.0 ?
H48C C48' H48D . . 108.0 ?
O8' C49' C48' . . 116.2(7) ?
O8' C49' H49C . . 108.2 ?
C48' C49' H49C . . 108.2 ?
O8' C49' H49D . . 108.2 ?
C48' C49' H49D . . 108.2 ?
H49C C49' H49D . . 107.4 ?
C50' O8' C49' . . 116.9(7) ?
C50' O8' K1 . . 124.6(5) ?
C49' O8' K1 . . 115.7(5) ?
O8' C50' H50D . . 109.5 ?
O8' C50' H50E . . 109.5 ?
H50D C50' H50E . . 109.5 ?
O8' C50' H50F . . 109.5 ?
H50D C50' H50F . . 109.5 ?
H50E C50' H50F . . 109.5 ?

loop_
_geom_bond_atom_site_label_1
_geom_bond_atom_site_label_2
_geom_bond_site_symmetry_2
_geom_bond_distance
_geom_bond_publ_flag
V1 C16 . 2.1677(18) y
V1 C2 . 2.1886(18) y
V1 C17 . 2.2002(17) y
V1 C3 . 2.2232(18) y
V1 C15 . 2.3056(17) y
V1 C1 . 2.3076(17) y
V1 C18 . 2.3561(18) y
V1 C4 . 2.3948(17) y
V1 P1 . 2.4036(5) y
V1 P2 . 2.4151(5) y
K1 O2' . 2.718(5) ?
K1 O5 . 2.734(3) ?
K1 O2 . 2.746(2) ?
K1 O8' . 2.750(6) ?
K1 O8 . 2.770(4) ?
K1 O3' . 2.782(5) ?
K1 O7 . 2.786(5) ?
K1 O7' . 2.804(9) ?
K1 O4' . 2.815(4) ?
K1 O6' . 2.827(6) ?
K1 O5' . 2.841(10) ?
K1 O3 . 2.850(3) ?
K1 O1' . 2.852(11) ?
K1 O4 . 2.855(2) ?
K1 O1 . 2.861(5) ?
K1 O6 . 2.875(3) ?
P1 C29 . 1.840(2) ?
P1 C30 . 1.842(2) ?
P1 C31 . 1.876(2) ?
P2 C34 . 1.833(2) ?
P2 C33 . 1.8448(18) ?
P2 C32 . 1.8453(19) ?
C1 C2 . 1.427(3) ?
C1 C11 . 1.455(2) ?
C1 H1 . 0.927(19) ?
C2 C3 . 1.403(3) ?
C2 H2 . 0.97(2) ?
C3 C4 . 1.408(3) ?
C3 H3 . 0.92(2) ?
C4 C12 . 1.449(2) ?
C4 H4 . 0.944(19) ?
C5 C6 . 1.380(3) ?
C5 C13 . 1.410(3) ?
C5 H5 . 0.9500 ?
C6 C7 . 1.392(3) ?
C6 H6 . 0.9500 ?
C7 C8 . 1.372(3) ?
C7 H7 . 0.9500 ?
C8 C14 . 1.415(3) ?
C8 H8 . 0.9500 ?
C9 C11 . 1.374(2) ?
C9 C14 . 1.423(3) ?
C9 H9 . 0.9500 ?
C10 C12 . 1.375(2) ?
C10 C13 . 1.422(3) ?
C10 H10 . 0.9500 ?
C11 C12 . 1.440(2) ?
C13 C14 . 1.426(3) ?
C15 C16 . 1.443(2) ?
C15 C25 . 1.461(2) ?
C15 H15 . 0.93(2) ?
C16 C17 . 1.399(3) ?
C16 H16 . 0.938(19) ?
C17 C18 . 1.424(3) ?
C17 H17 . 0.95(2) ?
C18 C26 . 1.458(2) ?
C18 H18 . 0.94(2) ?
C19 C20 . 1.372(3) ?
C19 C27 . 1.413(3) ?
C19 H19 . 0.9500 ?
C20 C21 . 1.396(3) ?
C20 H20 . 0.9500 ?
C21 C22 . 1.368(3) ?
C21 H21 . 0.9500 ?
C22 C28 . 1.412(3) ?
C22 H22 . 0.9500 ?
C23 C25 . 1.368(2) ?
C23 C28 . 1.425(2) ?
C23 H23 . 0.9500 ?
C24 C26 . 1.369(2) ?
C24 C27 . 1.424(2) ?
C24 H24 . 0.9500 ?
C25 C26 . 1.438(2) ?
C27 C28 . 1.424(2) ?
C29 H29A . 0.9800 ?
C29 H29B . 0.9800 ?
C29 H29C . 0.9800 ?
C30 H30A . 0.9800 ?
C30 H30B . 0.9800 ?
C30 H30C . 0.9800 ?
C31 C32 . 1.522(3) ?
C31 H31A . 0.9900 ?
C31 H31B . 0.9900 ?
C32 H32A . 0.9900 ?
C32 H32B . 0.9900 ?
C33 H33A . 0.9800 ?
C33 H33B . 0.9800 ?
C33 H33C . 0.9800 ?
C34 H34A . 0.9800 ?
C34 H34B . 0.9800 ?
C34 H34C . 0.9800 ?
C35 O1 . 1.413(5) ?
C35 H35A . 0.9800 ?
C35 H35B . 0.9800 ?
C35 H35C . 0.9800 ?
O1 C36 . 1.419(6) ?
C36 C37 . 1.488(5) ?
C36 H36A . 0.9900 ?
C36 H36B . 0.9900 ?
C37 O2 . 1.409(4) ?
C37 H37A . 0.9900 ?
C37 H37B . 0.9900 ?
O2 C38 . 1.405(8) ?
C38 H38A . 0.9800 ?
C38 H38B . 0.9800 ?
C38 H38C . 0.9800 ?
C35' O1' . 1.420(12) ?
C35' H35D . 0.9800 ?
C35' H35E . 0.9800 ?
C35' H35F . 0.9800 ?
O1' C36' . 1.408(12) ?
C36' C37' . 1.463(13) ?
C36' H36C . 0.9900 ?
C36' H36D . 0.9900 ?
C37' O2' . 1.400(10) ?
C37' H37C . 0.9900 ?
C37' H37D . 0.9900 ?
O2' C38' . 1.405(14) ?
C38' H38D . 0.9800 ?
C38' H38E . 0.9800 ?
C38' H38F . 0.9800 ?
C39 O3 . 1.411(5) ?
C39 H39A . 0.9800 ?
C39 H39B . 0.9800 ?
C39 H39C . 0.9800 ?
O3 C40 . 1.415(5) ?
C40 C41 . 1.486(7) ?
C40 H40A . 0.9900 ?
C40 H40B . 0.9900 ?
C41 O4 . 1.402(6) ?
C41 H41A . 0.9900 ?
C41 H41B . 0.9900 ?
O4 C42 . 1.415(4) ?
C42 H42A . 0.9800 ?
C42 H42B . 0.9800 ?
C42 H42C . 0.9800 ?
C39' O3' . 1.425(7) ?
C39' H39D . 0.9800 ?
C39' H39E . 0.9800 ?
C39' H39F . 0.9800 ?
O3' C40' . 1.395(7) ?
C40' C41' . 1.465(9) ?
C40' H40C . 0.9900 ?
C40' H40D . 0.9900 ?
C41' O4' . 1.450(9) ?
C41' H41C . 0.9900 ?
C41' H41D . 0.9900 ?
O4' C42' . 1.396(10) ?
C42' H42D . 0.9800 ?
C42' H42E . 0.9800 ?
C42' H42F . 0.9800 ?
C43 O5 . 1.422(5) ?
C43 H43A . 0.9800 ?
C43 H43B . 0.9800 ?
C43 H43C . 0.9800 ?
O5 C44 . 1.413(5) ?
C44 C45 . 1.494(6) ?
C44 H44A . 0.9900 ?
C44 H44B . 0.9900 ?
C45 O6 . 1.415(4) ?
C45 H45A . 0.9900 ?
C45 H45B . 0.9900 ?
O6 C46 . 1.421(5) ?
C46 H46A . 0.9800 ?
C46 H46B . 0.9800 ?
C46 H46C . 0.9800 ?
C43' O5' . 1.446(11) ?
C43' H43D . 0.9800 ?
C43' H43E . 0.9800 ?
C43' H43F . 0.9800 ?
O5' C44' . 1.424(11) ?
C44' C45' . 1.538(13) ?
C44' H44C . 0.9900 ?
C44' H44D . 0.9900 ?
C45' O6' . 1.419(12) ?
C45' H45C . 0.9900 ?
C45' H45D . 0.9900 ?
O6' C46' . 1.408(13) ?
C46' H46D . 0.9800 ?
C46' H46E . 0.9800 ?
C46' H46F . 0.9800 ?
C47 O7 . 1.394(6) ?
C47 H47A . 0.9800 ?
C47 H47B . 0.9800 ?
C47 H47C . 0.9800 ?
O7 C48 . 1.426(6) ?
C48 C49 . 1.414(7) ?
C48 H48A . 0.9900 ?
C48 H48B . 0.9900 ?
C49 O8 . 1.428(7) ?
C49 H49A . 0.9900 ?
C49 H49B . 0.9900 ?
O8 C50 . 1.396(6) ?
C50 H50A . 0.9800 ?
C50 H50B . 0.9800 ?
C50 H50C . 0.9800 ?
C47' O7' . 1.391(11) ?
C47' H47D . 0.9800 ?
C47' H47E . 0.9800 ?
C47' H47F . 0.9800 ?
O7' C48' . 1.411(10) ?
C48' C49' . 1.439(11) ?
C48' H48C . 0.9900 ?
C48' H48D . 0.9900 ?
C49' O8' . 1.406(9) ?
C49' H49C . 0.9900 ?
C49' H49D . 0.9900 ?
O8' C50' . 1.378(8) ?
C50' H50D . 0.9800 ?
C50' H50E . 0.9800 ?
C50' H50F . 0.9800 ?

loop_
_geom_torsion_atom_site_label_1
_geom_torsion_atom_site_label_2
_geom_torsion_atom_site_label_3
_geom_torsion_atom_site_label_4
_geom_torsion_site_symmetry_1
_geom_torsion_site_symmetry_2
_geom_torsion_site_symmetry_3
_geom_torsion_site_symmetry_4
_geom_torsion
_geom_torsion_publ_flag
C11 C1 C2 C3 . . . . 33.9(2) ?
V1 C1 C2 C3 . . . . -62.55(14) ?
C11 C1 C2 V1 . . . . 96.42(15) ?
C1 C2 C3 C4 . . . . -1.5(2) ?
V1 C2 C3 C4 . . . . -65.87(14) ?
C1 C2 C3 V1 . . . . 64.38(14) ?
C2 C3 C4 C12 . . . . -30.7(2) ?
V1 C3 C4 C12 . . . . -91.62(15) ?
C2 C3 C4 V1 . . . . 60.95(14) ?
C13 C5 C6 C7 . . . . 0.7(3) ?
C5 C6 C7 C8 . . . . 0.2(3) ?
C6 C7 C8 C14 . . . . -0.6(3) ?
C14 C9 C11 C12 . . . . -1.5(2) ?
C14 C9 C11 C1 . . . . 176.11(16) ?
C2 C1 C11 C9 . . . . 148.50(18) ?
V1 C1 C11 C9 . . . . -138.88(15) ?
C2 C1 C11 C12 . . . . -33.8(2) ?
V1 C1 C11 C12 . . . . 38.84(17) ?
C13 C10 C12 C11 . . . . -1.8(3) ?
C13 C10 C12 C4 . . . . -178.92(16) ?
C9 C11 C12 C10 . . . . 2.7(2) ?
C1 C11 C12 C10 . . . . -175.18(15) ?
C9 C11 C12 C4 . . . . -179.87(15) ?
C1 C11 C12 C4 . . . . 2.2(2) ?
C3 C4 C12 C10 . . . . -152.89(18) ?
V1 C4 C12 C10 . . . . 137.45(15) ?
C3 C4 C12 C11 . . . . 29.9(2) ?
V1 C4 C12 C11 . . . . -39.80(16) ?
C6 C5 C13 C10 . . . . 177.86(18) ?
C6 C5 C13 C14 . . . . -1.3(3) ?
C12 C10 C13 C5 . . . . -179.47(17) ?
C12 C10 C13 C14 . . . . -0.3(3) ?
C7 C8 C14 C9 . . . . -179.76(17) ?
C7 C8 C14 C13 . . . . 0.1(3) ?
C11 C9 C14 C8 . . . . 179.27(16) ?
C11 C9 C14 C13 . . . . -0.6(2) ?
C5 C13 C14 C8 . . . . 0.8(2) ?
C10 C13 C14 C8 . . . . -178.33(16) ?
C5 C13 C14 C9 . . . . -179.31(16) ?
C10 C13 C14 C9 . . . . 1.5(2) ?
C25 C15 C16 C17 . . . . -38.2(2) ?
V1 C15 C16 C17 . . . . 63.50(13) ?
C25 C15 C16 V1 . . . . -101.73(14) ?
C15 C16 C17 C18 . . . . -1.9(2) ?
V1 C16 C17 C18 . . . . 63.89(15) ?
C15 C16 C17 V1 . . . . -65.76(14) ?
C16 C17 C18 C26 . . . . 40.6(2) ?
V1 C17 C18 C26 . . . . 100.32(14) ?
C16 C17 C18 V1 . . . . -59.71(14) ?
C27 C19 C20 C21 . . . . 0.5(3) ?
C19 C20 C21 C22 . . . . 0.8(3) ?
C20 C21 C22 C28 . . . . -0.6(3) ?
C28 C23 C25 C26 . . . . 0.6(3) ?
C28 C23 C25 C15 . . . . -177.06(16) ?
C16 C15 C25 C23 . . . . -142.65(18) ?
V1 C15 C25 C23 . . . . 144.26(15) ?
C16 C15 C25 C26 . . . . 39.6(2) ?
V1 C15 C25 C26 . . . . -33.46(17) ?
C27 C24 C26 C25 . . . . -2.5(2) ?
C27 C24 C26 C18 . . . . 178.68(16) ?
C23 C25 C26 C24 . . . . 2.0(2) ?
C15 C25 C26 C24 . . . . 179.87(15) ?
C23 C25 C26 C18 . . . . -179.05(15) ?
C15 C25 C26 C18 . . . . -1.2(2) ?
C17 C18 C26 C24 . . . . 140.74(18) ?
V1 C18 C26 C24 . . . . -147.00(15) ?
C17 C18 C26 C25 . . . . -38.1(2) ?
V1 C18 C26 C25 . . . . 34.13(17) ?
C20 C19 C27 C28 . . . . -1.8(3) ?
C20 C19 C27 C24 . . . . 179.25(17) ?
C26 C24 C27 C19 . . . . 179.43(16) ?
C26 C24 C27 C28 . . . . 0.5(2) ?
C21 C22 C28 C27 . . . . -0.7(3) ?
C21 C22 C28 C23 . . . . 178.06(18) ?
C19 C27 C28 C22 . . . . 1.9(2) ?
C24 C27 C28 C22 . . . . -179.12(16) ?
C19 C27 C28 C23 . . . . -176.97(16) ?
C24 C27 C28 C23 . . . . 2.1(2) ?
C25 C23 C28 C22 . . . . 178.64(17) ?
C25 C23 C28 C27 . . . . -2.6(3) ?
C29 P1 C31 C32 . . . . -133.07(18) ?
C30 P1 C31 C32 . . . . 129.34(17) ?
V1 P1 C31 C32 . . . . -2.4(2) ?
P1 C31 C32 P2 . . . . 28.7(2) ?
C34 P2 C32 C31 . . . . -178.35(15) ?
C33 P2 C32 C31 . . . . 80.79(16) ?
V1 P2 C32 C31 . . . . -43.80(16) ?
C35 O1 C36 C37 . . . . -173.2(4) ?
K1 O1 C36 C37 . . . . -36.6(5) ?
O1 C36 C37 O2 . . . . 64.4(5) ?
O1 C36 C37 K1 . . . . 26.4(4) ?
C36 C37 O2 C38 . . . . 168.5(6) ?
K1 C37 O2 C38 . . . . -132.9(6) ?
C36 C37 O2 K1 . . . . -58.6(3) ?
C35' O1' C36' C37' . . . . -173.7(13) ?
K1 O1' C36' C37' . . . . -26.3(18) ?
O1' C36' C37' O2' . . . . 64.0(18) ?
C36' C37' O2' C38' . . . . 93.5(18) ?
C36' C37' O2' K1 . . . . -66.0(11) ?
C39 O3 C40 C41 . . . . -158.6(4) ?
K1 O3 C40 C41 . . . . 68.0(4) ?
O3 C40 C41 O4 . . . . -69.2(5) ?
C40 C41 O4 C42 . . . . 168.4(4) ?
C40 C41 O4 K1 . . . . 29.7(6) ?
C39' O3' C40' C41' . . . . 176.3(6) ?
K1 O3' C40' C41' . . . . -10.5(8) ?
O3' C40' C41' O4' . . . . 56.0(8) ?
O3' C40' C41' K1 . . . . 7.5(6) ?
C40' C41' O4' C42' . . . . 64.6(10) ?
K1 C41' O4' C42' . . . . 132.2(8) ?
C40' C41' O4' K1 . . . . -67.6(6) ?
C43 O5 C44 C45 . . . . 179.5(4) ?
K1 O5 C44 C45 . . . . -32.5(4) ?
O5 C44 C45 O6 . . . . 65.5(4) ?
C44 C45 O6 C46 . . . . 83.0(5) ?
C44 C45 O6 K1 . . . . -60.4(3) ?
C43' O5' C44' C45' . . . . 169.9(12) ?
K1 O5' C44' C45' . . . . -46.5(14) ?
O5' C44' C45' O6' . . . . 70.8(15) ?
C44' C45' O6' C46' . . . . 165.8(15) ?
C44' C45' O6' K1 . . . . -58.5(13) ?
C47 O7 C48 C49 . . . . 169.3(6) ?
K1 O7 C48 C49 . . . . -11.8(7) ?
O7 C48 C49 O8 . . . . 61.1(8) ?
C48 C49 O8 C50 . . . . 85.0(6) ?
C48 C49 O8 K1 . . . . -72.3(6) ?
C47' O7' C48' C49' . . . . -163.4(11) ?
K1 O7' C48' C49' . . . . 60.1(10) ?
C47' O7' C48' K1 . . . . 136.5(15) ?
O7' C48' C49' O8' . . . . -53.1(11) ?
K1 C48' C49' O8' . . . . -10.6(6) ?
C48' C49' O8' C50' . . . . 177.1(8) ?
C48' C49' O8' K1 . . . . 14.8(9) ?

_cod_database_fobs_code 2022539
